data_7250265
loop_
_publ_author_name
'Matsuda, Yumi'
'Asai, Rentaro'
'Moriguchi, Jumpei'
'Akutagawa, Tomoyuki'
'Masuya-Suzuki, Atsuko'
'Tsunashima, Ryo'

_publ_section_title
;
 Synthesis, crystallographic study and solid-state properties of
 metal-free perovskites with P-atom containing A-site cations
;
_journal_issue 18
_journal_name_full CrystEngComm
_journal_page_first 2824
_journal_page_last 2829
_journal_paper_doi 10.1039/D5CE00177C
_journal_volume 27
_journal_year 2025
_chemical_formula_moiety '3(Br), C6 H14 N3 P, H4 N'
_chemical_formula_sum 'C6 H18 Br3 N4 P'
_chemical_formula_weight 416.94
_space_group_crystal_system orthorhombic
_space_group_IT_number 33
_space_group_name_Hall 'P 2c -2n'
_space_group_name_H-M_alt 'P n a 21'
_atom_sites_solution_hydrogens mixed
_atom_sites_solution_primary dual
_audit_creation_date 2025-01-08
_audit_creation_method
;
Olex2 1.5
(compiled 2024.02.16 svn.r378c4104 for OlexSys, GUI svn.r6928)
;
_audit_update_record
;
2025-02-17 deposited with the CCDC.	2025-04-07 downloaded from the CCDC.
;
_cell_angle_alpha 90
_cell_angle_beta 90
_cell_angle_gamma 90
_cell_formula_units_Z 4
_cell_length_a 13.8322(8)
_cell_length_b 9.9354(7)
_cell_length_c 9.7055(8)
_cell_measurement_reflns_used 2159
_cell_measurement_temperature 382
_cell_measurement_theta_max 26.0390
_cell_measurement_theta_min 2.9150
_cell_volume 1333.81(16)
_computing_cell_refinement 'CrysAlisPro 1.171.42.49 (Rigaku OD, 2022)'
_computing_data_collection 'CrysAlisPro 1.171.42.49 (Rigaku OD, 2022)'
_computing_data_reduction 'CrysAlisPro 1.171.42.49 (Rigaku OD, 2022)'
_computing_molecular_graphics 'Olex2 1.5 (Dolomanov et al., 2009)'
_computing_publication_material 'Olex2 1.5 (Dolomanov et al., 2009)'
_computing_structure_refinement 'SHELXL 2018/3 (Sheldrick, 2015)'
_computing_structure_solution 'SHELXT 2018/2 (Sheldrick, 2018)'
_diffrn_ambient_environment air
_diffrn_ambient_temperature 382
_diffrn_detector 'Hybrid Pixel Array Detector'
_diffrn_detector_area_resol_mean 10.0000
_diffrn_detector_type HyPix
_diffrn_measured_fraction_theta_full 0.994
_diffrn_measured_fraction_theta_max 0.789
_diffrn_measurement_details
;
List of Runs (angles in degrees, time in seconds):

  # Type    Start    End  Width  t~exp~   \w     \q     \k     \f   Frames
#--------------------------------------------------------------------------
  1  \w    -64.00  11.00   0.25    2.20    --   -5.68 -59.00  26.00  300
  2  \w    -16.00  39.00   0.25    2.20    --    6.15 -99.00   0.00  220
;
_diffrn_measurement_device 'four-circle diffractometer'
_diffrn_measurement_device_type 'XtaLAB Synergy R, DW system, HyPix'
_diffrn_measurement_method '\w scans'
_diffrn_orient_matrix_type 'CrysAlisPro convention (1999,Acta A55,543-557)'
_diffrn_orient_matrix_UB_11 -0.0066044498
_diffrn_orient_matrix_UB_12 0.0708513981
_diffrn_orient_matrix_UB_13 -0.0040553171
_diffrn_orient_matrix_UB_21 0.0517739282
_diffrn_orient_matrix_UB_22 0.0085582234
_diffrn_orient_matrix_UB_23 0.0356244016
_diffrn_orient_matrix_UB_31 0.0512061300
_diffrn_orient_matrix_UB_32 0.0004374725
_diffrn_orient_matrix_UB_33 -0.0366492789
_diffrn_radiation_monochromator mirror
_diffrn_radiation_probe x-ray
_diffrn_radiation_type 'Mo K\a'
_diffrn_radiation_wavelength 0.71073
_diffrn_reflns_av_R_equivalents 0.0449
_diffrn_reflns_av_unetI/netI 0.0654
_diffrn_reflns_Laue_measured_fraction_full 0.994
_diffrn_reflns_Laue_measured_fraction_max 0.789
_diffrn_reflns_limit_h_max 15
_diffrn_reflns_limit_h_min -19
_diffrn_reflns_limit_k_max 10
_diffrn_reflns_limit_k_min -13
_diffrn_reflns_limit_l_max 8
_diffrn_reflns_limit_l_min -12
_diffrn_reflns_number 5572
_diffrn_reflns_point_group_measured_fraction_full 0.766
_diffrn_reflns_point_group_measured_fraction_max 0.579
_diffrn_reflns_theta_full 25.242
_diffrn_reflns_theta_max 30.584
_diffrn_reflns_theta_min 2.934
_diffrn_source 'Rotating-anode X-ray tube'
_diffrn_source_type 'Rigaku (Mo) X-ray Source'
_exptl_absorpt_coefficient_mu 9.167
_exptl_absorpt_correction_T_max 0.240
_exptl_absorpt_correction_T_min 0.106
_exptl_absorpt_correction_type gaussian
_exptl_absorpt_process_details
;
CrysAlisPro 1.171.42.49 (Rigaku Oxford Diffraction, 2022)
Numerical absorption correction based on gaussian integration over
a multifaceted crystal model
Empirical absorption correction using spherical harmonics,
implemented in SCALE3 ABSPACK scaling algorithm.
;
_exptl_crystal_colour 'clear colourless'
_exptl_crystal_colour_lustre clear
_exptl_crystal_colour_primary colourless
_exptl_crystal_density_diffrn 2.076
_exptl_crystal_description block
_exptl_crystal_F_000 808
_exptl_crystal_size_max 0.25
_exptl_crystal_size_mid 0.22
_exptl_crystal_size_min 0.17
_refine_diff_density_max 2.596
_refine_diff_density_min -1.127
_refine_diff_density_rms 0.377
_refine_ls_abs_structure_details
;
 Flack x determined using 457 quotients [(I+)-(I-)]/[(I+)+(I-)]
 (Parsons, Flack and Wagner, Acta Cryst. B69 (2013) 249-259).
;
_refine_ls_abs_structure_Flack 0.10(3)
_refine_ls_extinction_method none
_refine_ls_goodness_of_fit_ref 1.023
_refine_ls_hydrogen_treatment mixed
_refine_ls_matrix_type full
_refine_ls_number_parameters 158
_refine_ls_number_reflns 2368
_refine_ls_number_restraints 11
_refine_ls_restrained_S_all 1.022
_refine_ls_R_factor_all 0.1106
_refine_ls_R_factor_gt 0.0870
_refine_ls_shift/su_max 0.000
_refine_ls_shift/su_mean 0.000
_refine_ls_structure_factor_coef Fsqd
_refine_ls_weighting_details 'w=1/[\s^2^(Fo^2^)+(0.1440P)^2^] where P=(Fo^2^+2Fc^2^)/3'
_refine_ls_weighting_scheme calc
_refine_ls_wR_factor_gt 0.1889
_refine_ls_wR_factor_ref 0.2076
_reflns_Friedel_coverage 0.391
_reflns_Friedel_fraction_full 0.507
_reflns_Friedel_fraction_max 0.344
_reflns_number_gt 1723
_reflns_number_total 2368
_reflns_threshold_expression 'I > 2\s(I)'
_cod_data_source_file d5ce00177c2.cif
_cod_data_source_block 382k_rt1_inv
_cod_depositor_comments 'Adding full bibliography for 7250254--7250270.cif.'
_cod_database_code 7250265
_shelx_shelxl_version_number 2018/3
_chemical_oxdiff_formula C6H18N3Br3P
_shelx_space_group_comment
;
The symmetry employed for this shelxl refinement is uniquely defined
by the following loop, which should always be used as a source of
symmetry information in preference to the above space-group names.
They are only intended as comments.
;
_shelx_estimated_absorpt_t_max 0.305
_shelx_estimated_absorpt_t_min 0.208
_olex2_refinement_description
;
1. Fixed Uiso
 At 1.2 times of:
  All C(H,H) groups, All N(H) groups, All Br(H,H,H,H) groups
2. Restrained distances
 N1-H1E = N1-H1D = N1-H1F = N1-H1C
 1.03 with sigma of 0.02
 H1E-H1D = H1E-H1F = H1E-H1C = H1D-H1F = H1D-H1C = H1F-H1C
 1.75 with sigma of 0.04
3. Others
 Sof(Br2A)=1-FVAR(1)
 Sof(Br2)=FVAR(1)
 Fixed Sof: Br3(0.75) Br4(0.25)
4.a Ternary CH refined with riding coordinates:
 N3(H3), N4(H4)
4.b Secondary CH2 refined with riding coordinates:
 C6(H6A,H6B), C3(H3A,H3B), C5(H5A,H5B), C2(H2A,H2B), C4(H4A,H4B), C1(H1A,H1B)
;
_olex2_submission_special_instructions 'No special instructions were received'
_oxdiff_exptl_absorpt_empirical_details
;
Empirical correction (ABSPACK) includes:
- Absorption correction using spherical harmonics
- Frame scaling
;
_oxdiff_exptl_absorpt_empirical_full_max 1.871
_oxdiff_exptl_absorpt_empirical_full_min 0.584

loop_
_space_group_symop_operation_xyz
'x, y, z'
'-x, -y, z+1/2'
'x+1/2, -y+1/2, z'
'-x+1/2, y+1/2, z+1/2'

loop_
_atom_site_label
_atom_site_type_symbol
_atom_site_fract_x
_atom_site_fract_y
_atom_site_fract_z
_atom_site_U_iso_or_equiv
_atom_site_adp_type
_atom_site_occupancy
_atom_site_site_symmetry_order
_atom_site_calc_flag
_atom_site_refinement_flags_posn
_atom_site_refinement_flags_adp
_atom_site_refinement_flags_occupancy
_atom_site_disorder_assembly
_atom_site_disorder_group
Br1 Br 0.74616(14) 0.49312(18) 0.6826(4) 0.0745(7) Uani 1 1 d . . . . .
Br2 Br 0.501(3) 0.763(5) 0.461(2) 0.089(10) Uani 0.12(3) 1 d . . P A -1
P1 P 0.5686(3) 0.0875(5) 0.4435(8) 0.0912(17) Uani 1 1 d . . . . .
N2 N 0.4271(9) 0.2379(13) 0.3085(14) 0.057(3) Uani 1 1 d . . . . .
N1 N 0.2345(11) 0.7203(17) 0.470(2) 0.087(5) Uani 1 1 d D . . . .
N3 N 0.5641(8) 0.3645(12) 0.4283(15) 0.061(3) Uani 1 1 d . . . . .
H3 H 0.604188 0.445211 0.418250 0.074 Uiso 1 1 calc R U . . .
C6 C 0.5066(11) 0.3819(18) 0.553(2) 0.068(5) Uani 1 1 d . . . . .
H6A H 0.469143 0.464188 0.546684 0.081 Uiso 1 1 calc R U . . .
H6B H 0.549014 0.389009 0.632348 0.081 Uiso 1 1 calc R U . . .
N4 N 0.4397(11) 0.2633(15) 0.5709(14) 0.065(3) Uani 1 1 d . . . . .
H4 H 0.399604 0.278437 0.652698 0.078 Uiso 1 1 calc R U . . .
C3 C 0.4914(12) 0.134(2) 0.5869(19) 0.072(5) Uani 1 1 d . . . . .
H3A H 0.443906 0.062794 0.600152 0.086 Uiso 1 1 calc R U . . .
H3B H 0.530551 0.137885 0.669686 0.086 Uiso 1 1 calc R U . . .
C5 C 0.3720(9) 0.2555(16) 0.441(2) 0.068(4) Uani 1 1 d . . . . .
H5A H 0.327662 0.180571 0.452213 0.081 Uiso 1 1 calc R U . . .
H5B H 0.333858 0.337265 0.435683 0.081 Uiso 1 1 calc R U . . .
C2 C 0.6291(9) 0.2496(16) 0.432(2) 0.067(4) Uani 1 1 d . . . . .
H2A H 0.671651 0.259162 0.511317 0.080 Uiso 1 1 calc R U . . .
H2B H 0.668975 0.250656 0.350292 0.080 Uiso 1 1 calc R U . . .
C4 C 0.4968(10) 0.3598(19) 0.3052(18) 0.062(4) Uani 1 1 d . . . . .
H4A H 0.535119 0.355741 0.221625 0.075 Uiso 1 1 calc R U . . .
H4B H 0.459124 0.442079 0.302464 0.075 Uiso 1 1 calc R U . . .
C1 C 0.4828(15) 0.113(2) 0.315(2) 0.086(6) Uani 1 1 d . . . . .
H1A H 0.515752 0.103288 0.226882 0.103 Uiso 1 1 calc R U . . .
H1B H 0.436695 0.039410 0.320639 0.103 Uiso 1 1 calc R U . . .
Br3 Br 0.2784(3) 0.4664(3) 0.7226(5) 0.0527(6) Uani 0.75 1 d . . P B -1
H1C H 0.303(4) 0.714(10) 0.425(10) 0.063 Uiso 1 1 d D U . . .
H1D H 0.181(5) 0.712(10) 0.394(8) 0.063 Uiso 1 1 d D U . . .
H1E H 0.227(7) 0.816(5) 0.517(10) 0.063 Uiso 1 1 d D U . . .
H1F H 0.227(7) 0.646(8) 0.546(8) 0.063 Uiso 1 1 d D U . . .
Br4 Br 0.2495(10) 0.483(2) 0.706(2) 0.102(7) Uani 0.25 1 d . . P C -2
Br2A Br 0.4869(2) 0.7195(7) 0.4277(5) 0.0656(17) Uani 0.88(3) 1 d . . P A -2

loop_
_atom_site_aniso_label
_atom_site_aniso_U_11
_atom_site_aniso_U_22
_atom_site_aniso_U_33
_atom_site_aniso_U_23
_atom_site_aniso_U_13
_atom_site_aniso_U_12
Br1 0.0680(10) 0.0741(10) 0.0813(14) -0.0054(9) 0.0068(9) 0.0006(7)
Br2 0.17(3) 0.055(14) 0.041(13) -0.016(8) -0.032(12) -0.022(11)
P1 0.081(3) 0.083(3) 0.110(4) 0.002(3) -0.017(3) 0.010(2)
N2 0.044(6) 0.068(7) 0.060(8) 0.015(6) -0.001(5) 0.006(5)
N1 0.087(10) 0.084(10) 0.090(13) 0.017(9) -0.008(8) 0.007(7)
N3 0.061(6) 0.057(6) 0.066(8) -0.005(6) -0.007(7) -0.012(5)
C6 0.072(9) 0.050(8) 0.081(13) -0.020(8) 0.001(8) -0.004(6)
N4 0.063(8) 0.089(9) 0.042(7) -0.010(6) 0.008(6) 0.009(6)
C3 0.090(11) 0.075(11) 0.051(10) 0.028(8) 0.001(7) -0.007(8)
C5 0.042(5) 0.073(9) 0.089(11) 0.014(9) -0.013(8) 0.004(6)
C2 0.044(5) 0.086(10) 0.071(9) -0.002(9) 0.002(8) -0.006(6)
C4 0.073(9) 0.070(11) 0.044(9) 0.018(8) -0.004(6) 0.010(6)
C1 0.124(15) 0.065(11) 0.069(13) -0.015(10) -0.005(11) -0.011(10)
Br3 0.0423(15) 0.0595(10) 0.0564(15) 0.0008(11) -0.0037(14) 0.0035(11)
Br4 0.063(8) 0.134(12) 0.108(14) 0.046(8) -0.020(8) -0.013(6)
Br2A 0.0757(17) 0.064(2) 0.057(2) 0.005(2) -0.0070(13) -0.0096(10)

loop_
_atom_type_symbol
_atom_type_description
_atom_type_scat_dispersion_real
_atom_type_scat_dispersion_imag
_atom_type_scat_source
C C 0.0033 0.0016 'International Tables Vol C Tables 4.2.6.8 and 6.1.1.4'
H H 0.0000 0.0000 'International Tables Vol C Tables 4.2.6.8 and 6.1.1.4'
Br Br -0.2901 2.4595 'International Tables Vol C Tables 4.2.6.8 and 6.1.1.4'
N N 0.0061 0.0033 'International Tables Vol C Tables 4.2.6.8 and 6.1.1.4'
P P 0.1023 0.0942 'International Tables Vol C Tables 4.2.6.8 and 6.1.1.4'

loop_
_exptl_crystal_face_index_h
_exptl_crystal_face_index_k
_exptl_crystal_face_index_l
_exptl_crystal_face_perp_dist
12 -4 -7 0.0510
-5 7 -15 0.0715
-12 2 10 0.0792
-2 -5 18 0.0675
8 -3 -15 0.0847
-10 -10 1 0.0897
-6 5 16 0.0501
8 11 2 0.0420

loop_
_geom_angle_atom_site_label_1
_geom_angle_atom_site_label_2
_geom_angle_atom_site_label_3
_geom_angle
_geom_angle_site_symmetry_1
_geom_angle_site_symmetry_3
_geom_angle_publ_flag
C3 P1 C2 95.4(9) . . ?
C1 P1 C3 96.5(8) . . ?
C1 P1 C2 98.3(10) . . ?
C5 N2 C4 104.0(12) . . ?
C1 N2 C5 109.3(13) . . ?
C1 N2 C4 109.7(13) . . ?
H1C N1 H1D 109(4) . . ?
H1C N1 H1E 109(4) . . ?
H1C N1 H1F 110(4) . . ?
H1D N1 H1E 108(4) . . ?
H1D N1 H1F 112(4) . . ?
H1E N1 H1F 109(4) . . ?
C6 N3 H3 107.1 . . ?
C6 N3 C4 108.9(10) . . ?
C2 N3 H3 107.1 . . ?
C2 N3 C6 114.0(15) . . ?
C2 N3 C4 112.2(14) . . ?
C4 N3 H3 107.1 . . ?
N3 C6 H6A 109.7 . . ?
N3 C6 H6B 109.7 . . ?
N3 C6 N4 109.7(13) . . ?
H6A C6 H6B 108.2 . . ?
N4 C6 H6A 109.7 . . ?
N4 C6 H6B 109.7 . . ?
C6 N4 H4 108.7 . . ?
C6 N4 C5 108.3(14) . . ?
C3 N4 C6 113.3(14) . . ?
C3 N4 H4 108.7 . . ?
C3 N4 C5 109.2(13) . . ?
C5 N4 H4 108.7 . . ?
P1 C3 H3A 108.5 . . ?
P1 C3 H3B 108.5 . . ?
N4 C3 P1 115.0(11) . . ?
N4 C3 H3A 108.5 . . ?
N4 C3 H3B 108.5 . . ?
H3A C3 H3B 107.5 . . ?
N2 C5 N4 112.9(9) . . ?
N2 C5 H5A 109.0 . . ?
N2 C5 H5B 109.0 . . ?
N4 C5 H5A 109.0 . . ?
N4 C5 H5B 109.0 . . ?
H5A C5 H5B 107.8 . . ?
P1 C2 H2A 108.7 . . ?
P1 C2 H2B 108.7 . . ?
N3 C2 P1 114.3(9) . . ?
N3 C2 H2A 108.7 . . ?
N3 C2 H2B 108.7 . . ?
H2A C2 H2B 107.6 . . ?
N2 C4 H4A 109.0 . . ?
N2 C4 H4B 109.0 . . ?
N3 C4 N2 113.0(12) . . ?
N3 C4 H4A 109.0 . . ?
N3 C4 H4B 109.0 . . ?
H4A C4 H4B 107.8 . . ?
P1 C1 H1A 107.2 . . ?
P1 C1 H1B 107.2 . . ?
N2 C1 P1 120.6(14) . . ?
N2 C1 H1A 107.2 . . ?
N2 C1 H1B 107.2 . . ?
H1A C1 H1B 106.8 . . ?

loop_
_geom_bond_atom_site_label_1
_geom_bond_atom_site_label_2
_geom_bond_distance
_geom_bond_site_symmetry_2
_geom_bond_publ_flag
P1 C3 1.81(2) . ?
P1 C2 1.818(16) . ?
P1 C1 1.74(2) . ?
N2 C5 1.51(2) . ?
N2 C4 1.55(2) . ?
N2 C1 1.46(3) . ?
N1 H1C 1.05(2) . ?
N1 H1D 1.05(2) . ?
N1 H1E 1.06(2) . ?
N1 H1F 1.04(2) . ?
N3 H3 0.9800 . ?
N3 C6 1.46(2) . ?
N3 C2 1.455(19) . ?
N3 C4 1.51(2) . ?
C6 H6A 0.9700 . ?
C6 H6B 0.9700 . ?
C6 N4 1.51(2) . ?
N4 H4 0.9800 . ?
N4 C3 1.48(2) . ?
N4 C5 1.57(2) . ?
C3 H3A 0.9700 . ?
C3 H3B 0.9700 . ?
C5 H5A 0.9700 . ?
C5 H5B 0.9700 . ?
C2 H2A 0.9700 . ?
C2 H2B 0.9700 . ?
C4 H4A 0.9700 . ?
C4 H4B 0.9700 . ?
C1 H1A 0.9700 . ?
C1 H1B 0.9700 . ?

loop_
_geom_torsion_atom_site_label_1
_geom_torsion_atom_site_label_2
_geom_torsion_atom_site_label_3
_geom_torsion_atom_site_label_4
_geom_torsion
_geom_torsion_site_symmetry_1
_geom_torsion_site_symmetry_2
_geom_torsion_site_symmetry_3
_geom_torsion_site_symmetry_4
_geom_torsion_publ_flag
N3 C6 N4 C3 62(2) . . . . ?
N3 C6 N4 C5 -59.6(17) . . . . ?
C6 N3 C2 P1 64.2(18) . . . . ?
C6 N3 C4 N2 -63.4(15) . . . . ?
C6 N4 C3 P1 -59.7(19) . . . . ?
C6 N4 C5 N2 59.8(16) . . . . ?
C3 P1 C2 N3 -50.3(16) . . . . ?
C3 P1 C1 N2 49.9(18) . . . . ?
C3 N4 C5 N2 -63.9(16) . . . . ?
C5 N2 C4 N3 58.9(15) . . . . ?
C5 N2 C1 P1 -59(2) . . . . ?
C5 N4 C3 P1 61.0(16) . . . . ?
C2 P1 C3 N4 48.8(14) . . . . ?
C2 P1 C1 N2 -46.6(19) . . . . ?
C2 N3 C6 N4 -64.2(17) . . . . ?
C2 N3 C4 N2 63.8(16) . . . . ?
C4 N2 C5 N4 -56.9(14) . . . . ?
C4 N2 C1 P1 55(2) . . . . ?
C4 N3 C6 N4 61.8(17) . . . . ?
C4 N3 C2 P1 -60.2(18) . . . . ?
C1 P1 C3 N4 -50.1(15) . . . . ?
C1 P1 C2 N3 47.1(18) . . . . ?
C1 N2 C5 N4 60.2(17) . . . . ?
C1 N2 C4 N3 -57.9(18) . . . . ?

loop_
_exptl_oxdiff_crystal_face_indexfrac_h
_exptl_oxdiff_crystal_face_indexfrac_k
_exptl_oxdiff_crystal_face_indexfrac_l
_exptl_oxdiff_crystal_face_x
_exptl_oxdiff_crystal_face_y
_exptl_oxdiff_crystal_face_z
12.2883 -3.5274 -6.9809 -0.3028 0.3573 0.8835
-4.5357 7.3716 -15.2854 0.6142 -0.7163 0.3312
-11.6974 2.3814 9.5187 0.2074 -0.2461 -0.9468
-1.6195 -5.3061 17.9034 -0.4379 0.5085 -0.7414
7.8850 -2.8201 -15.4260 -0.1893 -0.1654 0.9679
-9.6027 -9.9610 0.8821 -0.6459 -0.5510 -0.5284
-6.0489 5.2076 15.9028 0.3444 0.2979 -0.8903
8.4807 10.9006 2.0325 0.7081 0.6048 0.3645
